data_7011533
loop_
_publ_author_name
'Castro, Isabel'
'Calatayud, Mar\'ia Luisa'
'Lloret, Francesc'
'Sletten, Jorunn'
'Julve, Miguel'

_publ_section_title
;
 Syntheses, crystal structures and magnetic properties of di- and
 trinuclear croconato-bridged copper(ii) complexes
;
_journal_issue 11
_journal_name_full 'Journal of the Chemical Society, Dalton Transactions'
_journal_page_first 2397
_journal_paper_doi 10.1039/b201090a
_journal_year 2002
_chemical_formula_sum 'C72 H40 Cu3 F6 N10 O16 S2'
_chemical_formula_weight 1669.88
_space_group_IT_number 15
_symmetry_cell_setting monoclinic
_symmetry_space_group_name_Hall '-C 2yc'
_symmetry_space_group_name_H-M 'C 1 2/c 1'
_atom_sites_solution_hydrogens geom
_atom_sites_solution_primary direct
_atom_sites_solution_secondary difmap
_audit_creation_method SHELXL-97
_cell_angle_alpha 90.00
_cell_angle_beta 102.604(2)
_cell_angle_gamma 90.00
_cell_formula_units_Z 4
_cell_length_a 28.2425(6)
_cell_length_b 10.9029(5)
_cell_length_c 21.8194(9)
_cell_measurement_temperature 173(2)
_cell_measurement_theta_max 25
_cell_measurement_theta_min 4
_cell_volume 6556.8(4)
_computing_cell_refinement 'SAINT, version 4.0'
_computing_data_collection 'SMART, version 4.0'
_computing_data_reduction 'SAINT, version 4.0'
_computing_structure_refinement 'SHELXL-97 (Sheldrick, 1997)'
_computing_structure_solution 'SHELXS-86 (Sheldrick, 1990)'
_diffrn_ambient_temperature 173(2)
_diffrn_measured_fraction_theta_full 0.999
_diffrn_measured_fraction_theta_max 0.999
_diffrn_measurement_device_type '2K SMART CCD'
_diffrn_measurement_method \w
_diffrn_radiation_monochromator graphite
_diffrn_radiation_source 'fine-focus sealed tube'
_diffrn_radiation_type MoK\a
_diffrn_radiation_wavelength 0.71073
_diffrn_reflns_av_R_equivalents 0.1339
_diffrn_reflns_av_sigmaI/netI 0.1609
_diffrn_reflns_limit_h_max 33
_diffrn_reflns_limit_h_min -33
_diffrn_reflns_limit_k_max 12
_diffrn_reflns_limit_k_min -12
_diffrn_reflns_limit_l_max 25
_diffrn_reflns_limit_l_min -21
_diffrn_reflns_number 19107
_diffrn_reflns_theta_full 25.00
_diffrn_reflns_theta_max 25.00
_diffrn_reflns_theta_min 1.48
_diffrn_standards_decay_% 1
_diffrn_standards_number '50 first frames remeasured at end of experiment'
_exptl_absorpt_coefficient_mu 1.127
_exptl_absorpt_correction_T_max 'see above'
_exptl_absorpt_correction_T_min 'ratio T_min/T_max 0.691378'
_exptl_absorpt_correction_type 'empirical, SADABS'
_exptl_crystal_colour green
_exptl_crystal_density_diffrn 1.692
_exptl_crystal_density_method 'not measured'
_exptl_crystal_description prism
_exptl_crystal_F_000 3372
_exptl_crystal_size_max 0.25
_exptl_crystal_size_mid 0.10
_exptl_crystal_size_min 0.08
_refine_diff_density_max 0.889
_refine_diff_density_min -0.515
_refine_diff_density_rms 0.128
_refine_ls_extinction_method none
_refine_ls_goodness_of_fit_ref 0.997
_refine_ls_hydrogen_treatment 'riding model'
_refine_ls_matrix_type full
_refine_ls_number_parameters 312
_refine_ls_number_reflns 5762
_refine_ls_number_restraints 0
_refine_ls_restrained_S_all 0.997
_refine_ls_R_factor_all 0.2315
_refine_ls_R_factor_gt 0.0873
_refine_ls_shift/su_max 0.000
_refine_ls_shift/su_mean 0.000
_refine_ls_structure_factor_coef Fsqd
_refine_ls_weighting_details
;
calc w=1/[\s^2^(Fo^2^)+(0.0667P)^2^+0.0000P] where 
P=(Fo^2^+2Fc^2^)/3
;
_refine_ls_weighting_scheme calc
_refine_ls_wR_factor_gt 0.1464
_refine_ls_wR_factor_ref 0.1934
_reflns_number_gt 2392
_reflns_number_total 5762
_reflns_threshold_expression >2sigma(I)
_cod_data_source_file b201090a.txt
_cod_data_source_block cuphcrtf
_cod_original_sg_symbol_H-M 'C 2/c'
_cod_database_code 7011533

loop_
_symmetry_equiv_pos_as_xyz
'x, y, z'
'-x, y, -z+1/2'
'x+1/2, y+1/2, z'
'-x+1/2, y+1/2, -z+1/2'
'-x, -y, -z'
'x, -y, z-1/2'
'-x+1/2, -y+1/2, -z'
'x+1/2, -y+1/2, z-1/2'

loop_
_atom_site_label
_atom_site_type_symbol
_atom_site_fract_x
_atom_site_fract_y
_atom_site_fract_z
_atom_site_U_iso_or_equiv
_atom_site_adp_type
_atom_site_occupancy
_atom_site_symmetry_multiplicity
_atom_site_calc_flag
_atom_site_refinement_flags
_atom_site_disorder_assembly
_atom_site_disorder_group
Cu1 Cu 0.13454(4) 0.10528(11) 0.37593(5) 0.0209(3) Uani 1 1 d . . .
Cu2 Cu 0.0000 0.09533(15) 0.2500 0.0229(5) Uani 1 2 d S . .
S1 S 0.16978(10) 0.1133(3) 0.11520(13) 0.0355(7) Uani 1 1 d . . .
F1 F 0.1957(3) 0.2244(6) 0.0212(4) 0.097(3) Uani 1 1 d . . .
F2 F 0.1342(3) 0.3019(7) 0.0474(4) 0.092(3) Uani 1 1 d . . .
F3 F 0.2030(2) 0.3345(6) 0.1038(3) 0.071(2) Uani 1 1 d . . .
O1 O 0.08421(19) 0.1531(5) 0.3022(3) 0.0205(16) Uani 1 1 d . . .
O2 O 0.0161(2) 0.2210(5) 0.1927(3) 0.0234(16) Uani 1 1 d . . .
O3 O 0.0567(2) 0.4254(6) 0.1291(3) 0.0308(18) Uani 1 1 d . . .
O4 O 0.1551(2) 0.4761(6) 0.2044(3) 0.0365(18) Uani 1 1 d . . .
O5 O 0.1734(2) 0.2964(6) 0.3106(3) 0.0344(18) Uani 1 1 d . . .
O6 O 0.1452(3) 0.1574(6) 0.1607(4) 0.061(2) Uani 1 1 d . . .
O7 O 0.2204(3) 0.0780(7) 0.1404(4) 0.060(2) Uani 1 1 d . . .
O8 O 0.1438(3) 0.0298(6) 0.0690(3) 0.052(2) Uani 1 1 d . . .
N1 N 0.1117(3) 0.2286(6) 0.4320(3) 0.022(2) Uani 1 1 d . . .
N2 N 0.1914(2) 0.0938(7) 0.4498(3) 0.0192(18) Uani 1 1 d . . .
N3 N 0.0935(3) -0.0599(7) 0.3969(3) 0.025(2) Uani 1 1 d . . .
N4 N 0.1613(3) -0.0239(6) 0.3272(3) 0.0205(19) Uani 1 1 d . . .
N5 N 0.0311(3) -0.0429(7) 0.2129(4) 0.025(2) Uani 1 1 d . . .
C1 C 0.0696(3) 0.2908(8) 0.4227(4) 0.027(3) Uiso 1 1 d . . .
H1 H 0.0470 0.2804 0.3851 0.040 Uiso 1 1 calc R . .
C2 C 0.0590(3) 0.3702(8) 0.4675(4) 0.026(2) Uiso 1 1 d . . .
H2 H 0.0297 0.4126 0.4596 0.039 Uiso 1 1 calc R . .
C3 C 0.0915(3) 0.3862(9) 0.5234(4) 0.026(2) Uiso 1 1 d . . .
H3 H 0.0841 0.4393 0.5534 0.039 Uiso 1 1 calc R . .
C4 C 0.1349(3) 0.3239(8) 0.5355(4) 0.020(2) Uiso 1 1 d . . .
C5 C 0.1713(3) 0.3310(8) 0.5929(4) 0.025(2) Uiso 1 1 d . . .
H5 H 0.1673 0.3858 0.6241 0.038 Uiso 1 1 calc R . .
C6 C 0.2112(3) 0.2594(8) 0.6024(4) 0.028(3) Uiso 1 1 d . . .
H6 H 0.2334 0.2641 0.6407 0.042 Uiso 1 1 calc R . .
C7 C 0.2206(3) 0.1765(8) 0.5557(4) 0.020(2) Uiso 1 1 d . . .
C8 C 0.2616(3) 0.0999(8) 0.5630(4) 0.023(2) Uiso 1 1 d . . .
H8 H 0.2854 0.1019 0.5999 0.035 Uiso 1 1 calc R . .
C9 C 0.2658(3) 0.0229(8) 0.5153(4) 0.025(2) Uiso 1 1 d . . .
H9 H 0.2924 -0.0294 0.5198 0.038 Uiso 1 1 calc R . .
C10 C 0.2301(3) 0.0226(8) 0.4593(4) 0.021(2) Uiso 1 1 d . . .
H10 H 0.2339 -0.0304 0.4274 0.031 Uiso 1 1 calc R . .
C11 C 0.1860(3) 0.1696(8) 0.4984(4) 0.016(2) Uiso 1 1 d . . .
C12 C 0.1437(3) 0.2440(8) 0.4882(4) 0.017(2) Uiso 1 1 d . . .
C13 C 0.0596(3) -0.0743(9) 0.4284(4) 0.032(3) Uiso 1 1 d . . .
H13 H 0.0467 -0.0049 0.4434 0.048 Uiso 1 1 calc R . .
C14 C 0.0417(4) -0.1907(10) 0.4409(5) 0.045(3) Uiso 1 1 d . . .
H14 H 0.0179 -0.1982 0.4641 0.067 Uiso 1 1 calc R . .
C15 C 0.0605(4) -0.2923(11) 0.4175(5) 0.055(3) Uiso 1 1 d . . .
H15 H 0.0483 -0.3694 0.4237 0.082 Uiso 1 1 calc R . .
C16 C 0.0977(3) -0.2822(9) 0.3845(4) 0.030(3) Uiso 1 1 d . . .
C17 C 0.1210(4) -0.3812(11) 0.3627(5) 0.047(3) Uiso 1 1 d . . .
H17 H 0.1119 -0.4605 0.3708 0.071 Uiso 1 1 calc R . .
C18 C 0.1559(4) -0.3661(10) 0.3307(5) 0.044(3) Uiso 1 1 d . . .
H18 H 0.1710 -0.4348 0.3183 0.066 Uiso 1 1 calc R . .
C19 C 0.1709(3) -0.2446(9) 0.3147(4) 0.026(2) Uiso 1 1 d . . .
C20 C 0.2048(3) -0.2217(9) 0.2792(4) 0.029(3) Uiso 1 1 d . . .
H20 H 0.2202 -0.2871 0.2643 0.043 Uiso 1 1 calc R . .
C21 C 0.2162(3) -0.1029(9) 0.2654(4) 0.033(3) Uiso 1 1 d . . .
H21 H 0.2384 -0.0872 0.2405 0.049 Uiso 1 1 calc R . .
C22 C 0.1927(3) -0.0059(9) 0.2905(4) 0.026(3) Uiso 1 1 d . . .
H22 H 0.1997 0.0743 0.2810 0.039 Uiso 1 1 calc R . .
C23 C 0.1492(3) -0.1429(8) 0.3385(4) 0.020(2) Uiso 1 1 d . . .
C24 C 0.1119(3) -0.1596(9) 0.3747(4) 0.023(2) Uiso 1 1 d . . .
C25 C 0.0642(3) -0.0389(9) 0.1769(4) 0.028(3) Uiso 1 1 d . . .
H25 H 0.0734 0.0367 0.1634 0.042 Uiso 1 1 calc R . .
C26 C 0.0852(3) -0.1458(9) 0.1594(4) 0.030(3) Uiso 1 1 d . . .
H26 H 0.1086 -0.1402 0.1354 0.045 Uiso 1 1 calc R . .
C27 C 0.0716(3) -0.2589(10) 0.1772(4) 0.033(3) Uiso 1 1 d . . .
H27 H 0.0854 -0.3297 0.1651 0.050 Uiso 1 1 calc R . .
C28 C 0.0362(3) -0.2668(9) 0.2141(4) 0.028(3) Uiso 1 1 d . . .
C29 C 0.0171(3) -0.3784(9) 0.2323(4) 0.040(3) Uiso 1 1 d . . .
H29 H 0.0281 -0.4527 0.2197 0.060 Uiso 1 1 calc R . .
C30 C 0.0176(3) -0.1545(8) 0.2308(4) 0.021(2) Uiso 1 1 d . . .
C31 C 0.0914(3) 0.2399(8) 0.2647(4) 0.018(2) Uiso 1 1 d . . .
C32 C 0.0570(3) 0.2737(8) 0.2087(4) 0.015(2) Uiso 1 1 d . . .
C33 C 0.0765(3) 0.3712(8) 0.1766(4) 0.021(2) Uiso 1 1 d . . .
C34 C 0.1271(3) 0.3975(9) 0.2151(4) 0.022(2) Uiso 1 1 d . . .
C35 C 0.1360(3) 0.3083(9) 0.2694(4) 0.026(2) Uiso 1 1 d . . .
C36 C 0.1772(4) 0.2485(10) 0.0701(5) 0.037(3) Uiso 1 1 d . . .

loop_
_atom_site_aniso_label
_atom_site_aniso_U_11
_atom_site_aniso_U_22
_atom_site_aniso_U_33
_atom_site_aniso_U_23
_atom_site_aniso_U_13
_atom_site_aniso_U_12
Cu1 0.0245(6) 0.0188(7) 0.0188(7) -0.0019(6) 0.0035(5) 0.0019(6)
Cu2 0.0279(10) 0.0165(10) 0.0275(10) 0.000 0.0131(8) 0.000
S1 0.0438(17) 0.0302(17) 0.0372(17) -0.0041(15) 0.0191(14) -0.0080(16)
F1 0.180(8) 0.054(5) 0.088(6) 0.010(4) 0.096(6) 0.011(5)
F2 0.091(6) 0.074(6) 0.099(6) 0.022(5) -0.006(5) 0.024(5)
F3 0.081(5) 0.059(5) 0.074(5) 0.003(4) 0.017(4) -0.040(4)
O1 0.020(3) 0.022(4) 0.021(4) 0.004(3) 0.007(3) 0.005(3)
O2 0.024(4) 0.016(4) 0.028(4) 0.001(3) 0.000(3) -0.009(3)
O3 0.030(4) 0.036(5) 0.027(4) 0.011(3) 0.007(3) 0.006(3)
O4 0.038(4) 0.032(4) 0.041(5) 0.002(4) 0.012(4) -0.021(4)
O5 0.028(4) 0.035(5) 0.030(4) -0.007(3) -0.014(3) -0.005(3)
O6 0.090(6) 0.035(5) 0.079(6) -0.019(4) 0.067(5) -0.011(4)
O7 0.052(5) 0.057(6) 0.071(6) 0.000(5) 0.015(4) 0.009(5)
O8 0.062(5) 0.032(5) 0.062(6) -0.025(4) 0.012(4) -0.014(4)
N1 0.030(5) 0.017(5) 0.019(5) 0.004(4) 0.008(4) 0.002(4)
N2 0.015(4) 0.026(5) 0.018(4) 0.004(4) 0.007(3) 0.002(4)
N3 0.021(4) 0.031(5) 0.023(5) 0.000(4) 0.005(4) 0.003(4)
N4 0.031(5) 0.017(5) 0.012(4) 0.005(4) 0.002(4) -0.004(4)
N5 0.026(5) 0.011(5) 0.040(5) 0.003(4) 0.011(4) -0.001(4)

loop_
_atom_type_symbol
_atom_type_description
_atom_type_scat_dispersion_real
_atom_type_scat_dispersion_imag
_atom_type_scat_source
C C 0.0033 0.0016 'International Tables Vol C Tables 4.2.6.8 and 6.1.1.4'
H H 0.0000 0.0000 'International Tables Vol C Tables 4.2.6.8 and 6.1.1.4'
N N 0.0061 0.0033 'International Tables Vol C Tables 4.2.6.8 and 6.1.1.4'
O O 0.0106 0.0060 'International Tables Vol C Tables 4.2.6.8 and 6.1.1.4'
F F 0.0171 0.0103 'International Tables Vol C Tables 4.2.6.8 and 6.1.1.4'
S S 0.1246 0.1234 'International Tables Vol C Tables 4.2.6.8 and 6.1.1.4'
Cu Cu 0.3201 1.2651 'International Tables Vol C Tables 4.2.6.8 and 6.1.1.4'

loop_
_geom_angle_atom_site_label_1
_geom_angle_atom_site_label_2
_geom_angle_atom_site_label_3
_geom_angle
_geom_angle_site_symmetry_1
_geom_angle_site_symmetry_3
_geom_angle_publ_flag
O1 Cu1 N4 92.3(3) . . ?
O1 Cu1 N2 167.5(3) . . ?
N4 Cu1 N2 93.1(3) . . ?
O1 Cu1 N1 92.8(3) . . ?
N4 Cu1 N1 174.8(3) . . ?
N2 Cu1 N1 82.0(3) . . ?
O1 Cu1 N3 93.8(2) . . ?
N4 Cu1 N3 79.4(3) . . ?
N2 Cu1 N3 98.3(3) . . ?
N1 Cu1 N3 99.4(3) . . ?
O1 Cu1 O5 71.9(2) . . ?
N4 Cu1 O5 91.0(2) . . ?
N2 Cu1 O5 96.8(2) . . ?
N1 Cu1 O5 91.4(2) . . ?
N3 Cu1 O5 162.5(2) . . ?
O2 Cu2 O2 92.1(3) 2 . ?
O2 Cu2 N5 94.8(3) 2 2 ?
O2 Cu2 N5 163.9(3) . 2 ?
O2 Cu2 N5 163.9(3) 2 . ?
O2 Cu2 N5 94.8(3) . . ?
N5 Cu2 N5 82.4(4) 2 . ?
O2 Cu2 O1 82.1(2) 2 . ?
O2 Cu2 O1 77.6(2) . . ?
N5 Cu2 O1 117.8(2) 2 . ?
N5 Cu2 O1 85.2(2) . . ?
O2 Cu2 O1 77.6(2) 2 2 ?
O2 Cu2 O1 82.1(2) . 2 ?
N5 Cu2 O1 85.2(2) 2 2 ?
N5 Cu2 O1 117.8(2) . 2 ?
O1 Cu2 O1 150.6(3) . 2 ?
O6 S1 O8 117.0(5) . . ?
O6 S1 O7 114.4(5) . . ?
O8 S1 O7 113.9(5) . . ?
O6 S1 C36 103.8(5) . . ?
O8 S1 C36 103.7(5) . . ?
O7 S1 C36 101.4(5) . . ?
C31 O1 Cu1 121.6(5) . . ?
C31 O1 Cu2 99.3(5) . . ?
Cu1 O1 Cu2 139.1(3) . . ?
C32 O2 Cu2 117.5(6) . . ?
C35 O5 Cu1 94.5(6) . . ?
C1 N1 C12 117.6(8) . . ?
C1 N1 Cu1 129.4(6) . . ?
C12 N1 Cu1 112.9(6) . . ?
C10 N2 C11 117.3(7) . . ?
C10 N2 Cu1 130.6(6) . . ?
C11 N2 Cu1 112.0(5) . . ?
C13 N3 C24 118.7(8) . . ?
C13 N3 Cu1 132.5(7) . . ?
C24 N3 Cu1 108.6(6) . . ?
C22 N4 C23 118.1(8) . . ?
C22 N4 Cu1 126.2(6) . . ?
C23 N4 Cu1 115.3(6) . . ?
C25 N5 C30 118.1(8) . . ?
C25 N5 Cu2 129.3(6) . . ?
C30 N5 Cu2 112.5(6) . . ?
N1 C1 C2 121.9(9) . . ?
N1 C1 H1 119.1 . . ?
C2 C1 H1 119.1 . . ?
C3 C2 C1 120.2(9) . . ?
C3 C2 H2 119.9 . . ?
C1 C2 H2 119.9 . . ?
C2 C3 C4 120.3(9) . . ?
C2 C3 H3 119.9 . . ?
C4 C3 H3 119.9 . . ?
C3 C4 C12 117.1(8) . . ?
C3 C4 C5 125.3(8) . . ?
C12 C4 C5 117.5(8) . . ?
C6 C5 C4 121.1(9) . . ?
C6 C5 H5 119.4 . . ?
C4 C5 H5 119.4 . . ?
C5 C6 C7 122.3(9) . . ?
C5 C6 H6 118.9 . . ?
C7 C6 H6 118.9 . . ?
C8 C7 C11 117.5(8) . . ?
C8 C7 C6 124.7(8) . . ?
C11 C7 C6 117.8(8) . . ?
C9 C8 C7 119.1(8) . . ?
C9 C8 H8 120.5 . . ?
C7 C8 H8 120.5 . . ?
C8 C9 C10 119.9(9) . . ?
C8 C9 H9 120.0 . . ?
C10 C9 H9 120.0 . . ?
N2 C10 C9 123.3(9) . . ?
N2 C10 H10 118.3 . . ?
C9 C10 H10 118.3 . . ?
N2 C11 C7 122.8(8) . . ?
N2 C11 C12 117.0(7) . . ?
C7 C11 C12 120.2(8) . . ?
N1 C12 C4 122.9(8) . . ?
N1 C12 C11 116.0(8) . . ?
C4 C12 C11 121.0(8) . . ?
N3 C13 C14 122.9(10) . . ?
N3 C13 H13 118.5 . . ?
C14 C13 H13 118.5 . . ?
C15 C14 C13 118.0(10) . . ?
C15 C14 H14 121.0 . . ?
C13 C14 H14 121.0 . . ?
C14 C15 C16 121.4(11) . . ?
C14 C15 H15 119.3 . . ?
C16 C15 H15 119.3 . . ?
C15 C16 C17 125.1(10) . . ?
C15 C16 C24 114.8(10) . . ?
C17 C16 C24 120.1(9) . . ?
C18 C17 C16 122.5(11) . . ?
C18 C17 H17 118.7 . . ?
C16 C17 H17 118.7 . . ?
C17 C18 C19 121.6(10) . . ?
C17 C18 H18 119.2 . . ?
C19 C18 H18 119.2 . . ?
C20 C19 C23 118.2(9) . . ?
C20 C19 C18 125.0(9) . . ?
C23 C19 C18 116.8(9) . . ?
C19 C20 C21 121.0(9) . . ?
C19 C20 H20 119.5 . . ?
C21 C20 H20 119.5 . . ?
C20 C21 C22 117.5(9) . . ?
C20 C21 H21 121.2 . . ?
C22 C21 H21 121.2 . . ?
N4 C22 C21 123.4(9) . . ?
N4 C22 H22 118.3 . . ?
C21 C22 H22 118.3 . . ?
N4 C23 C19 121.7(8) . . ?
N4 C23 C24 116.8(8) . . ?
C19 C23 C24 121.5(8) . . ?
N3 C24 C16 124.2(9) . . ?
N3 C24 C23 118.5(8) . . ?
C16 C24 C23 117.3(9) . . ?
N5 C25 C26 121.5(9) . . ?
N5 C25 H25 119.3 . . ?
C26 C25 H25 119.3 . . ?
C27 C26 C25 120.7(9) . . ?
C27 C26 H26 119.7 . . ?
C25 C26 H26 119.7 . . ?
C26 C27 C28 119.4(10) . . ?
C26 C27 H27 120.3 . . ?
C28 C27 H27 120.3 . . ?
C30 C28 C27 116.3(9) . . ?
C30 C28 C29 119.0(9) . . ?
C27 C28 C29 124.6(9) . . ?
C29 C29 C28 121.2(6) 2 . ?
C29 C29 H29 119.4 2 . ?
C28 C29 H29 119.4 . . ?
N5 C30 C28 124.0(8) . . ?
N5 C30 C30 116.3(5) . 2 ?
C28 C30 C30 119.8(5) . 2 ?
O1 C31 C32 123.8(8) . . ?
O1 C31 C35 125.9(8) . . ?
C32 C31 C35 110.1(8) . . ?
O2 C32 C31 121.7(8) . . ?
O2 C32 C33 128.3(8) . . ?
C31 C32 C33 110.0(8) . . ?
O3 C33 C32 127.9(8) . . ?
O3 C33 C34 125.6(8) . . ?
C32 C33 C34 106.5(8) . . ?
O4 C34 C35 126.6(8) . . ?
O4 C34 C33 126.6(8) . . ?
C35 C34 C33 106.7(8) . . ?
O5 C35 C31 126.1(9) . . ?
O5 C35 C34 127.5(9) . . ?
C31 C35 C34 106.4(8) . . ?
F3 C36 F1 109.2(9) . . ?
F3 C36 F2 104.1(9) . . ?
F1 C36 F2 106.0(10) . . ?
F3 C36 S1 113.2(8) . . ?
F1 C36 S1 113.2(8) . . ?
F2 C36 S1 110.5(8) . . ?

loop_
_geom_bond_atom_site_label_1
_geom_bond_atom_site_label_2
_geom_bond_distance
_geom_bond_site_symmetry_2
_geom_bond_publ_flag
Cu1 O1 1.970(5) . ?
Cu1 N4 2.009(7) . ?
Cu1 N2 2.015(7) . ?
Cu1 N1 2.016(7) . ?
Cu1 N3 2.241(7) . ?
Cu1 O5 2.875(7) . ?
Cu2 O2 1.974(6) 2 ?
Cu2 O2 1.974(6) . ?
Cu2 N5 2.002(7) 2 ?
Cu2 N5 2.002(7) . ?
Cu2 O1 2.484(5) . ?
Cu2 O1 2.484(5) 2 ?
S1 O6 1.413(7) . ?
S1 O8 1.436(7) . ?
S1 O7 1.466(7) . ?
S1 C36 1.810(11) . ?
F1 C36 1.311(11) . ?
F2 C36 1.340(11) . ?
F3 C36 1.310(11) . ?
O1 C31 1.296(9) . ?
O2 C32 1.270(9) . ?
O3 C33 1.219(10) . ?
O4 C34 1.222(10) . ?
O5 C35 1.235(10) . ?
N1 C1 1.344(10) . ?
N1 C12 1.368(10) . ?
N2 C10 1.320(10) . ?
N2 C11 1.378(10) . ?
N3 C13 1.305(10) . ?
N3 C24 1.340(10) . ?
N4 C22 1.333(10) . ?
N4 C23 1.378(10) . ?
N5 C25 1.348(11) . ?
N5 C30 1.358(10) . ?
C1 C2 1.387(12) . ?
C1 H1 0.9300 . ?
C2 C3 1.367(11) . ?
C2 H2 0.9300 . ?
C3 C4 1.377(11) . ?
C3 H3 0.9300 . ?
C4 C12 1.413(11) . ?
C4 C5 1.440(11) . ?
C5 C6 1.349(11) . ?
C5 H5 0.9300 . ?
C6 C7 1.430(12) . ?
C6 H6 0.9300 . ?
C7 C8 1.408(11) . ?
C7 C11 1.411(11) . ?
C8 C9 1.363(11) . ?
C8 H8 0.9300 . ?
C9 C10 1.404(11) . ?
C9 H9 0.9300 . ?
C10 H10 0.9300 . ?
C11 C12 1.419(11) . ?
C13 C14 1.414(13) . ?
C13 H13 0.9300 . ?
C14 C15 1.374(13) . ?
C14 H14 0.9300 . ?
C15 C16 1.400(13) . ?
C15 H15 0.9300 . ?
C16 C17 1.402(13) . ?
C16 C24 1.426(12) . ?
C17 C18 1.336(13) . ?
C17 H17 0.9300 . ?
C18 C19 1.456(13) . ?
C18 H18 0.9300 . ?
C19 C20 1.378(12) . ?
C19 C23 1.420(12) . ?
C20 C21 1.384(12) . ?
C20 H20 0.9300 . ?
C21 C22 1.420(12) . ?
C21 H21 0.9300 . ?
C22 H22 0.9300 . ?
C23 C24 1.457(12) . ?
C25 C26 1.397(12) . ?
C25 H25 0.9300 . ?
C26 C27 1.373(12) . ?
C26 H26 0.9300 . ?
C27 C28 1.416(12) . ?
C27 H27 0.9300 . ?
C28 C30 1.412(12) . ?
C28 C29 1.423(12) . ?
C29 C29 1.362(17) 2 ?
C29 H29 0.9300 . ?
C30 C30 1.431(16) 2 ?
C31 C32 1.434(11) . ?
C31 C35 1.449(12) . ?
C32 C33 1.446(11) . ?
C33 C34 1.518(12) . ?
C34 C35 1.511(12) . ?
